data_7207333
loop_
_publ_author_name
'Bai, Yan'
'Wang, Jun-Li'
'Dang, Dong-Bin'
'Li, Meng-Meng'
'Niu, Jing-Yang'

_publ_section_title
;
 Assembly of four d10-metal inorganic--organic hybrid coordination
 polymers based on bipyrazine imine-based ligand: Synthesis, crystal
 structures and luminescent properties
;
_journal_issue 5
_journal_name_full CrystEngComm
_journal_page_first 1575
_journal_paper_doi 10.1039/c1ce06030a
_journal_volume 14
_journal_year 2012
_chemical_formula_sum 'C12 H12 Cd I2 N6'
_chemical_formula_weight 606.48
_chemical_name_systematic
;
?
;
_space_group_IT_number 2
_symmetry_cell_setting triclinic
_symmetry_space_group_name_Hall '-P 1'
_symmetry_space_group_name_H-M 'P -1'
_atom_sites_solution_hydrogens geom
_atom_sites_solution_primary direct
_atom_sites_solution_secondary difmap
_audit_creation_method SHELXL-97
_cell_angle_alpha 91.739(3)
_cell_angle_beta 94.104(3)
_cell_angle_gamma 94.716(3)
_cell_formula_units_Z 1
_cell_length_a 4.1197(2)
_cell_length_b 8.0163(4)
_cell_length_c 12.4386(8)
_cell_measurement_reflns_used 1620
_cell_measurement_temperature 296(2)
_cell_measurement_theta_max 23.15
_cell_measurement_theta_min 2.20
_cell_volume 408.07(4)
_computing_cell_refinement 'Bruker SMART'
_computing_data_collection 'Bruker SMART'
_computing_data_reduction 'Bruker SAINT'
_computing_molecular_graphics 'Bruker SHELXTL'
_computing_publication_material 'Bruker SHELXTL'
_computing_structure_refinement 'SHELXL-97 (Sheldrick, 1997)'
_computing_structure_solution 'SHELXS-97 (Sheldrick, 1990)'
_diffrn_ambient_temperature 296(2)
_diffrn_measured_fraction_theta_full 0.997
_diffrn_measured_fraction_theta_max 0.997
_diffrn_measurement_device_type 'CCD area detector'
_diffrn_measurement_method 'phi and omega scans'
_diffrn_radiation_monochromator graphite
_diffrn_radiation_source 'fine-focus sealed tube'
_diffrn_radiation_type MoK\a
_diffrn_radiation_wavelength 0.71073
_diffrn_reflns_av_R_equivalents 0.0194
_diffrn_reflns_av_sigmaI/netI 0.0151
_diffrn_reflns_limit_h_max 4
_diffrn_reflns_limit_h_min -4
_diffrn_reflns_limit_k_max 9
_diffrn_reflns_limit_k_min -9
_diffrn_reflns_limit_l_max 12
_diffrn_reflns_limit_l_min -14
_diffrn_reflns_number 5682
_diffrn_reflns_theta_full 25.00
_diffrn_reflns_theta_max 25.00
_diffrn_reflns_theta_min 1.64
_exptl_absorpt_coefficient_mu 5.122
_exptl_absorpt_correction_T_max 0.4945
_exptl_absorpt_correction_T_min 0.4273
_exptl_absorpt_correction_type multi-scan
_exptl_crystal_colour yellow
_exptl_crystal_density_diffrn 2.468
_exptl_crystal_density_method 'not measured'
_exptl_crystal_description block
_exptl_crystal_F_000 280
_exptl_crystal_size_max 0.20
_exptl_crystal_size_mid 0.18
_exptl_crystal_size_min 0.16
_refine_diff_density_max 0.669
_refine_diff_density_min -0.460
_refine_diff_density_rms 0.092
_refine_ls_extinction_method none
_refine_ls_goodness_of_fit_ref 1.103
_refine_ls_hydrogen_treatment constr
_refine_ls_matrix_type full
_refine_ls_number_parameters 98
_refine_ls_number_reflns 1426
_refine_ls_number_restraints 0
_refine_ls_restrained_S_all 1.103
_refine_ls_R_factor_all 0.0165
_refine_ls_R_factor_gt 0.0161
_refine_ls_shift/su_max 0.000
_refine_ls_shift/su_mean 0.000
_refine_ls_structure_factor_coef Fsqd
_refine_ls_weighting_details 'calc w=1/[\s^2^(Fo^2^)+(0.0245P)^2^+0.1696P] where P=(Fo^2^+2Fc^2^)/3'
_refine_ls_weighting_scheme calc
_refine_ls_wR_factor_gt 0.0416
_refine_ls_wR_factor_ref 0.0419
_reflns_number_gt 1398
_reflns_number_total 1426
_reflns_threshold_expression >2sigma(I)
_cod_data_source_file c1ce06030a.txt
_cod_data_source_block 4
_cod_depositor_comments
;
The following automatic conversions were performed:

'_symmetry_cell_setting' value 'Triclinic' changed to 'triclinic'
according to /home/saulius/struct/CIF-dictionaries/cif_core.dic
dictionary named 'cif_core.dic' version 2.4.1 from 2010-06-29.

Automatic conversion script
Id: cif_fix_values 1715 2011-07-08 13:25:40Z adriana 
;
_cod_original_sg_symbol_H-M P-1
_cod_database_code 7207333

loop_
_symmetry_equiv_pos_as_xyz
'x, y, z'
'-x, -y, -z'

loop_
_atom_site_label
_atom_site_type_symbol
_atom_site_fract_x
_atom_site_fract_y
_atom_site_fract_z
_atom_site_U_iso_or_equiv
_atom_site_adp_type
_atom_site_occupancy
_atom_site_symmetry_multiplicity
_atom_site_calc_flag
_atom_site_refinement_flags
Cd1 Cd 0.0000 -0.5000 0.0000 0.02978(9) Uani 1 2 d S
I1 I -0.49220(4) -0.712221(19) 0.097219(13) 0.03347(8) Uani 1 1 d .
N1 N 0.0589(6) -0.3175(3) 0.16158(17) 0.0334(5) Uani 1 1 d .
N2 N 0.1125(6) -0.1129(3) 0.34792(18) 0.0419(6) Uani 1 1 d .
N3 N 0.4423(6) -0.4724(3) 0.44958(17) 0.0404(6) Uani 1 1 d .
C1 C 0.0160(8) -0.0581(4) 0.2516(2) 0.0475(8) Uani 1 1 d .
H1A H -0.0373 0.0521 0.2469 0.057 Uiso 1 1 calc R
C2 C -0.0077(8) -0.1572(3) 0.1594(2) 0.0404(7) Uani 1 1 d .
H2A H -0.0715 -0.1122 0.0939 0.049 Uiso 1 1 calc R
C3 C 0.1557(7) -0.3738(3) 0.2575(2) 0.0340(6) Uani 1 1 d .
H3A H 0.2034 -0.4848 0.2623 0.041 Uiso 1 1 calc R
C4 C 0.1875(6) -0.2714(3) 0.3505(2) 0.0306(5) Uani 1 1 d .
C5 C 0.3115(6) -0.3335(3) 0.4560(2) 0.0319(6) Uani 1 1 d .
C6 C 0.2707(8) -0.2325(4) 0.5555(2) 0.0469(7) Uani 1 1 d .
H6A H 0.3008 -0.3000 0.6173 0.070 Uiso 1 1 calc R
H6B H 0.0552 -0.1946 0.5522 0.070 Uiso 1 1 calc R
H6C H 0.4296 -0.1375 0.5613 0.070 Uiso 1 1 calc R

loop_
_atom_site_aniso_label
_atom_site_aniso_U_11
_atom_site_aniso_U_22
_atom_site_aniso_U_33
_atom_site_aniso_U_23
_atom_site_aniso_U_13
_atom_site_aniso_U_12
Cd1 0.03304(16) 0.03276(15) 0.02331(15) -0.00051(11) -0.00108(11) 0.00477(11)
I1 0.03208(12) 0.03550(12) 0.03369(12) 0.00901(8) 0.00006(8) 0.00719(8)
N1 0.0435(12) 0.0317(11) 0.0248(11) 0.0005(9) -0.0020(9) 0.0067(9)
N2 0.0633(16) 0.0322(12) 0.0302(12) -0.0025(9) -0.0061(11) 0.0140(11)
N3 0.0628(15) 0.0381(12) 0.0219(11) 0.0006(9) -0.0046(10) 0.0202(11)
C1 0.076(2) 0.0298(14) 0.0378(16) 0.0008(12) -0.0074(15) 0.0186(14)
C2 0.0595(18) 0.0327(14) 0.0288(14) 0.0058(11) -0.0067(12) 0.0089(13)
C3 0.0474(15) 0.0276(12) 0.0272(13) 0.0012(10) -0.0030(11) 0.0101(11)
C4 0.0387(14) 0.0282(12) 0.0256(13) 0.0006(10) -0.0004(11) 0.0090(11)
C5 0.0389(14) 0.0304(13) 0.0262(13) -0.0001(10) -0.0026(11) 0.0074(11)
C6 0.074(2) 0.0398(15) 0.0278(14) -0.0050(12) -0.0071(14) 0.0224(15)

loop_
_atom_type_symbol
_atom_type_description
_atom_type_scat_dispersion_real
_atom_type_scat_dispersion_imag
_atom_type_scat_source
C C 0.0033 0.0016 'International Tables Vol C Tables 4.2.6.8 and 6.1.1.4'
H H 0.0000 0.0000 'International Tables Vol C Tables 4.2.6.8 and 6.1.1.4'
N N 0.0061 0.0033 'International Tables Vol C Tables 4.2.6.8 and 6.1.1.4'
Cd Cd -0.8075 1.2024 'International Tables Vol C Tables 4.2.6.8 and 6.1.1.4'
I I -0.4742 1.8119 'International Tables Vol C Tables 4.2.6.8 and 6.1.1.4'

loop_
_geom_angle_atom_site_label_1
_geom_angle_atom_site_label_2
_geom_angle_atom_site_label_3
_geom_angle
_geom_angle_site_symmetry_1
_geom_angle_site_symmetry_3
N1 Cd1 N1 180.00(14) . 2_545
N1 Cd1 I1 90.39(5) . 2_545
N1 Cd1 I1 89.61(5) 2_545 2_545
N1 Cd1 I1 89.61(5) . .
N1 Cd1 I1 90.39(5) 2_545 .
I1 Cd1 I1 180.000(7) 2_545 .
N1 Cd1 I1 89.69(5) . 2_445
N1 Cd1 I1 90.31(5) 2_545 2_445
I1 Cd1 I1 88.404(6) 2_545 2_445
I1 Cd1 I1 91.596(6) . 2_445
N1 Cd1 I1 90.31(5) . 1_655
N1 Cd1 I1 89.69(5) 2_545 1_655
I1 Cd1 I1 91.596(6) 2_545 1_655
I1 Cd1 I1 88.404(6) . 1_655
I1 Cd1 I1 180.000(1) 2_445 1_655
Cd1 I1 Cd1 88.404(6) . 1_455
C3 N1 C2 116.5(2) . .
C3 N1 Cd1 121.38(16) . .
C2 N1 Cd1 122.07(17) . .
C4 N2 C1 116.4(2) . .
C5 N3 N3 113.1(3) . 2_646
N2 C1 C2 122.7(3) . .
N2 C1 H1A 118.6 . .
C2 C1 H1A 118.6 . .
N1 C2 C1 121.3(2) . .
N1 C2 H2A 119.4 . .
C1 C2 H2A 119.4 . .
N1 C3 C4 122.0(2) . .
N1 C3 H3A 119.0 . .
C4 C3 H3A 119.0 . .
N2 C4 C3 121.0(2) . .
N2 C4 C5 117.6(2) . .
C3 C4 C5 121.4(2) . .
N3 C5 C6 127.2(2) . .
N3 C5 C4 114.5(2) . .
C6 C5 C4 118.4(2) . .
C5 C6 H6A 109.5 . .
C5 C6 H6B 109.5 . .
H6A C6 H6B 109.5 . .
C5 C6 H6C 109.5 . .
H6A C6 H6C 109.5 . .
H6B C6 H6C 109.5 . .

loop_
_geom_bond_atom_site_label_1
_geom_bond_atom_site_label_2
_geom_bond_distance
_geom_bond_site_symmetry_2
Cd1 N1 2.436(2) .
Cd1 N1 2.436(2) 2_545
Cd1 I1 2.8943(2) 2_545
Cd1 I1 2.8943(2) .
Cd1 I1 3.01346(19) 2_445
Cd1 I1 3.01346(19) 1_655
I1 Cd1 3.0135(2) 1_455
N1 C3 1.335(3) .
N1 C2 1.336(3) .
N2 C4 1.333(3) .
N2 C1 1.334(4) .
N3 C5 1.279(3) .
N3 N3 1.406(4) 2_646
C1 C2 1.369(4) .
C1 H1A 0.9300 .
C2 H2A 0.9300 .
C3 C4 1.389(3) .
C3 H3A 0.9300 .
C4 C5 1.489(3) .
C5 C6 1.485(4) .
C6 H6A 0.9600 .
C6 H6B 0.9600 .
C6 H6C 0.9600 .
